data_4302541
loop_
_publ_author_name
'Jean-Claude G. B\"unzli'
'Nail M. Shavaleev'
'Rosario Scopelliti'
'Fr\'ed\'eric Gumy'

_publ_contact_author_address
;Ecole polytechnique f\'ed\'erale de Lausanne
Institut des sciences et ing\'enierie chimiques
EPFL SB ISIC LCSL
BCH 1402 (B\^at. BCH)
CH-1015 Lausanne
Switzerland
;
_publ_contact_author_email jean-claude.bunzli@epfl.ch
_publ_contact_author_fax '+41 21 693 98 25'
_publ_contact_author_name 'Jean-Claude B\"unzli'
_publ_contact_author_phone '+41 21 693 98 21'
_publ_section_title
;
Benzothiazole- and Benzoxazole-Substituted Pyridine-2-Carboxylates as
Efficient Sensitizers of Europium Luminescence
;
_journal_name_full 'Inorganic Chemistry'
_journal_page_first 6178
_journal_page_last 6191
_journal_paper_doi 10.1021/ic9005136
_journal_volume 48
_journal_year 2009
_chemical_formula_moiety 'C39 H25 Eu N6 O8 S3, C2 H6 O, H2 O'
_chemical_formula_sum 'C41 H33 Eu N6 O10 S3'
_chemical_formula_weight 1017.87
_chemical_name_systematic
; 
 ? 
;
_space_group_IT_number 2
_symmetry_cell_setting triclinic
_symmetry_space_group_name_Hall '-P 1'
_symmetry_space_group_name_H-M 'P -1'
_atom_sites_solution_hydrogens geom
_atom_sites_solution_primary direct
_atom_sites_solution_secondary difmap
_audit_creation_method SHELXL-97
_cell_angle_alpha 118.006(7)
_cell_angle_beta 91.984(8)
_cell_angle_gamma 112.457(8)
_cell_formula_units_Z 2
_cell_length_a 12.1822(16)
_cell_length_b 14.6625(14)
_cell_length_c 14.8430(14)
_cell_measurement_reflns_used 60
_cell_measurement_temperature 100(2)
_cell_measurement_theta_max 21.730
_cell_measurement_theta_min 13.438
_cell_volume 2087.6(5)
_computing_cell_refinement 'Dirax/lsq (Duisenberg & Schreurs, 1989-2000)'
_computing_data_collection 'Collect (Bruker AXS BV, 1997-2004)'
_computing_data_reduction 'EvalCCD (Duisenberg & Schreurs, 1990-2000)'
_computing_molecular_graphics 'Bruker SHELXTL'
_computing_publication_material 'Bruker SHELXTL'
_computing_structure_refinement 'SHELXL-97 (Sheldrick, 1997)'
_computing_structure_solution 'SHELXS-97 (Sheldrick, 1990)'
_diffrn_ambient_temperature 100(2)
_diffrn_measured_fraction_theta_full 0.997
_diffrn_measured_fraction_theta_max 0.997
_diffrn_measurement_device_type 'Bruker APEX II CCD'
_diffrn_measurement_method 'phi and omega scans'
_diffrn_radiation_monochromator graphite
_diffrn_radiation_source 'fine-focus sealed tube'
_diffrn_radiation_type MoK\a
_diffrn_radiation_wavelength 0.71073
_diffrn_reflns_av_R_equivalents 0.0350
_diffrn_reflns_av_sigmaI/netI 0.0262
_diffrn_reflns_limit_h_max 15
_diffrn_reflns_limit_h_min -15
_diffrn_reflns_limit_k_max 19
_diffrn_reflns_limit_k_min -19
_diffrn_reflns_limit_l_max 19
_diffrn_reflns_limit_l_min -19
_diffrn_reflns_number 49865
_diffrn_reflns_theta_full 27.50
_diffrn_reflns_theta_max 27.50
_diffrn_reflns_theta_min 3.31
_exptl_absorpt_coefficient_mu 1.718
_exptl_absorpt_correction_T_max 1.0000
_exptl_absorpt_correction_T_min 0.8680
_exptl_absorpt_correction_type multi-scan
_exptl_absorpt_process_details 'SADABS V2.10, G.M. Sheldrick, 2003'
_exptl_crystal_colour colourless
_exptl_crystal_density_diffrn 1.619
_exptl_crystal_density_method 'not measured'
_exptl_crystal_description prismatic
_exptl_crystal_F_000 1024
_exptl_crystal_size_max 0.27
_exptl_crystal_size_mid 0.24
_exptl_crystal_size_min 0.16
_refine_diff_density_max 0.632
_refine_diff_density_min -0.754
_refine_diff_density_rms 0.078
_refine_ls_extinction_method none
_refine_ls_goodness_of_fit_ref 1.105
_refine_ls_hydrogen_treatment riding
_refine_ls_matrix_type full
_refine_ls_number_parameters 568
_refine_ls_number_reflns 9559
_refine_ls_number_restraints 18
_refine_ls_restrained_S_all 1.120
_refine_ls_R_factor_all 0.0273
_refine_ls_R_factor_gt 0.0234
_refine_ls_shift/su_max 0.002
_refine_ls_shift/su_mean 0.000
_refine_ls_structure_factor_coef Fsqd
_refine_ls_weighting_details 'calc w=1/[\s^2^(Fo^2^)+(0.0191P)^2^+2.2350P] where P=(Fo^2^+2Fc^2^)/3'
_refine_ls_weighting_scheme calc
_refine_ls_wR_factor_gt 0.0536
_refine_ls_wR_factor_ref 0.0555
_reflns_number_gt 8877
_reflns_number_total 9559
_reflns_threshold_expression >2sigma(I)
_cod_data_source_file ic9005136_si_001_10.cif
_cod_data_source_block '[Eu(LS)3(H2O)2)]'
_cod_depositor_comments
;
The following automatic conversions were performed:
'_symmetry_cell_setting' value 'Triclinic' changed to 'triclinic'
according to '/home/saulius/struct/CIF-dictionaries/cif_core.dic'
dictionary named 'cif_core.dic' version 2.4.1 from 2010-06-29.

Automatic conversion script
Id: cif_fix_enum 1527 2010-12-29 10:47:43Z saulius 
;
_cod_original_cell_volume 2087.6(4)
_cod_database_code 4302541

loop_
_symmetry_equiv_pos_as_xyz
'x, y, z'
'-x, -y, -z'

loop_
_atom_site_label
_atom_site_type_symbol
_atom_site_fract_x
_atom_site_fract_y
_atom_site_fract_z
_atom_site_U_iso_or_equiv
_atom_site_adp_type
_atom_site_occupancy
_atom_site_symmetry_multiplicity
_atom_site_calc_flag
_atom_site_refinement_flags
_atom_site_disorder_assembly
_atom_site_disorder_group
Eu1 Eu 0.290156(10) 0.158935(9) 0.395902(8) 0.01175(4) Uani 1 1 d . . .
S1 S 0.63082(5) 0.15513(5) 0.61123(5) 0.02165(12) Uani 1 1 d . . .
S2 S -0.04982(5) 0.13477(5) 0.15510(5) 0.01931(12) Uani 1 1 d . . .
S3 S 0.04034(6) -0.31995(5) 0.21562(5) 0.02487(13) Uani 1 1 d . . .
O1 O 0.12456(14) 0.16372(14) 0.47453(13) 0.0185(3) Uani 1 1 d . . .
O2 O 0.01509(16) 0.14792(15) 0.58962(15) 0.0261(4) Uani 1 1 d . . .
O3 O 0.41717(14) 0.35040(13) 0.53983(13) 0.0181(3) Uani 1 1 d . . .
O4 O 0.46897(15) 0.53905(13) 0.64340(13) 0.0221(4) Uani 1 1 d . . .
O5 O 0.31874(15) 0.01353(13) 0.25133(13) 0.0211(4) Uani 1 1 d . . .
O6 O 0.41403(17) 0.03277(15) 0.13109(14) 0.0272(4) Uani 1 1 d . . .
O7 O 0.41379(15) 0.23745(13) 0.29977(13) 0.0185(3) Uani 1 1 d D . .
H7A H 0.456(2) 0.3120(18) 0.316(2) 0.028 Uiso 1 1 d D . .
H7B H 0.421(3) 0.188(2) 0.2348(18) 0.028 Uiso 1 1 d D . .
O8 O 0.17124(16) -0.03782(14) 0.35580(13) 0.0208(4) Uani 1 1 d D . .
H8A H 0.190(3) -0.086(2) 0.303(2) 0.031 Uiso 1 1 d D . .
H8B H 0.101(2) -0.073(2) 0.372(2) 0.031 Uiso 1 1 d D . .
N1 N 0.30320(17) 0.14980(15) 0.56595(14) 0.0145(4) Uani 1 1 d . . .
N2 N 0.49474(16) 0.15805(15) 0.47408(15) 0.0147(4) Uani 1 1 d . . .
N3 N 0.24425(16) 0.31908(15) 0.40110(15) 0.0145(4) Uani 1 1 d . . .
N4 N 0.10519(17) 0.09330(15) 0.23639(15) 0.0151(4) Uani 1 1 d . . .
N5 N 0.24158(17) -0.21521(16) 0.14512(15) 0.0168(4) Uani 1 1 d . . .
N6 N 0.07366(18) -0.50214(16) 0.10076(16) 0.0200(4) Uani 1 1 d . . .
C1 C 0.1058(2) 0.15136(18) 0.55286(19) 0.0176(5) Uani 1 1 d . . .
C2 C 0.2061(2) 0.14262(19) 0.60739(18) 0.0179(5) Uani 1 1 d . . .
C3 C 0.1983(2) 0.1293(2) 0.6943(2) 0.0273(6) Uani 1 1 d . . .
H3 H 0.1286 0.1248 0.7220 0.033 Uiso 1 1 calc R . .
C4 C 0.2946(3) 0.1227(3) 0.7395(2) 0.0327(6) Uani 1 1 d . . .
H4 H 0.2916 0.1135 0.7988 0.039 Uiso 1 1 calc R . .
C5 C 0.3955(2) 0.1298(2) 0.6971(2) 0.0261(5) Uani 1 1 d . . .
H5 H 0.4624 0.1255 0.7267 0.031 Uiso 1 1 calc R . .
C6 C 0.3961(2) 0.14324(19) 0.61026(18) 0.0167(4) Uani 1 1 d . . .
C7 C 0.4981(2) 0.15175(18) 0.55927(17) 0.0156(4) Uani 1 1 d . . .
C8 C 0.6911(2) 0.1679(2) 0.51107(19) 0.0204(5) Uani 1 1 d . . .
C9 C 0.8062(2) 0.1773(2) 0.4940(2) 0.0283(6) Uani 1 1 d . . .
H9 H 0.8634 0.1783 0.5401 0.034 Uiso 1 1 calc R . .
C10 C 0.8336(2) 0.1852(3) 0.4078(2) 0.0311(6) Uani 1 1 d . . .
H10 H 0.9114 0.1925 0.3945 0.037 Uiso 1 1 calc R . .
C11 C 0.7485(2) 0.1827(2) 0.3394(2) 0.0271(6) Uani 1 1 d . . .
H11 H 0.7695 0.1874 0.2802 0.033 Uiso 1 1 calc R . .
C12 C 0.6342(2) 0.1733(2) 0.35641(19) 0.0203(5) Uani 1 1 d . . .
H12 H 0.5774 0.1716 0.3095 0.024 Uiso 1 1 calc R . .
C13 C 0.6043(2) 0.16633(19) 0.44406(18) 0.0163(4) Uani 1 1 d . . .
C14 C 0.4080(2) 0.44124(18) 0.56190(18) 0.0162(4) Uani 1 1 d . . .
C15 C 0.3134(2) 0.42844(18) 0.48185(18) 0.0167(4) Uani 1 1 d . . .
C16 C 0.2979(2) 0.5218(2) 0.4919(2) 0.0217(5) Uani 1 1 d . . .
H16 H 0.3482 0.5981 0.5499 0.026 Uiso 1 1 calc R . .
C17 C 0.2075(2) 0.5013(2) 0.4156(2) 0.0280(6) Uani 1 1 d . . .
H17 H 0.1955 0.5636 0.4202 0.034 Uiso 1 1 calc R . .
C18 C 0.1349(2) 0.3886(2) 0.3323(2) 0.0248(5) Uani 1 1 d . . .
H18 H 0.0721 0.3724 0.2794 0.030 Uiso 1 1 calc R . .
C19 C 0.1559(2) 0.29935(19) 0.32784(18) 0.0166(4) Uani 1 1 d . . .
C20 C 0.0814(2) 0.17651(19) 0.24417(17) 0.0158(4) Uani 1 1 d . . .
C21 C -0.0785(2) -0.00831(19) 0.10049(18) 0.0184(5) Uani 1 1 d . . .
C22 C -0.1790(2) -0.1077(2) 0.0182(2) 0.0249(5) Uani 1 1 d . . .
H22 H -0.2410 -0.1021 -0.0166 0.030 Uiso 1 1 calc R . .
C23 C -0.1841(2) -0.2140(2) -0.0103(2) 0.0259(5) Uani 1 1 d . . .
H23 H -0.2519 -0.2829 -0.0644 0.031 Uiso 1 1 calc R . .
C24 C -0.0903(2) -0.2215(2) 0.03977(19) 0.0223(5) Uani 1 1 d . . .
H24 H -0.0958 -0.2956 0.0181 0.027 Uiso 1 1 calc R . .
C25 C 0.0101(2) -0.12308(19) 0.12020(18) 0.0189(5) Uani 1 1 d . . .
H25 H 0.0738 -0.1291 0.1523 0.023 Uiso 1 1 calc R . .
C26 C 0.0150(2) -0.01441(19) 0.15272(17) 0.0160(4) Uani 1 1 d . . .
C27 C 0.3574(2) -0.0250(2) 0.17051(18) 0.0193(5) Uani 1 1 d . . .
C28 C 0.3327(2) -0.15089(19) 0.11999(18) 0.0180(5) Uani 1 1 d . . .
C29 C 0.4014(2) -0.1946(2) 0.05418(18) 0.0221(5) Uani 1 1 d . . .
H29 H 0.4645 -0.1468 0.0379 0.026 Uiso 1 1 calc R . .
C30 C 0.3753(2) -0.3106(2) 0.01267(19) 0.0247(5) Uani 1 1 d . . .
H30 H 0.4220 -0.3423 -0.0309 0.030 Uiso 1 1 calc R . .
C31 C 0.2804(2) -0.3783(2) 0.03609(19) 0.0228(5) Uani 1 1 d . . .
H31 H 0.2599 -0.4576 0.0079 0.027 Uiso 1 1 calc R . .
C32 C 0.2154(2) -0.32756(19) 0.10212(18) 0.0186(5) Uani 1 1 d . . .
C33 C 0.1134(2) -0.39321(19) 0.13159(18) 0.0193(5) Uani 1 1 d . . .
C34 C -0.0223(2) -0.5350(2) 0.14500(18) 0.0195(5) Uani 1 1 d . . .
C35 C -0.0898(2) -0.6470(2) 0.1266(2) 0.0234(5) Uani 1 1 d . . .
H35 H -0.0715 -0.7081 0.0810 0.028 Uiso 1 1 calc R . .
C36 C -0.1827(2) -0.6667(2) 0.1757(2) 0.0257(5) Uani 1 1 d . . .
H36 H -0.2285 -0.7422 0.1635 0.031 Uiso 1 1 calc R . .
C37 C -0.2111(3) -0.5774(2) 0.2435(2) 0.0315(6) Uani 1 1 d . . .
H37 H -0.2749 -0.5932 0.2770 0.038 Uiso 1 1 calc R . .
C38 C -0.1467(3) -0.4663(2) 0.2619(2) 0.0323(6) Uani 1 1 d . . .
H38 H -0.1658 -0.4058 0.3071 0.039 Uiso 1 1 calc R . .
C39 C -0.0530(2) -0.4467(2) 0.2115(2) 0.0235(5) Uani 1 1 d . . .
C40 C 0.6229(3) 0.4453(3) 0.7799(2) 0.0431(8) Uani 1 1 d . . .
H40A H 0.6012 0.4278 0.7075 0.065 Uiso 1 1 calc R . .
H40B H 0.6264 0.3789 0.7782 0.065 Uiso 1 1 calc R . .
H40C H 0.7034 0.5132 0.8185 0.065 Uiso 1 1 calc R . .
C41 C 0.5275(3) 0.4700(3) 0.8344(3) 0.0435(8) Uani 1 1 d . . .
H41A H 0.4458 0.4023 0.7939 0.052 Uiso 1 1 calc R . .
H41B H 0.5463 0.4822 0.9058 0.052 Uiso 1 1 calc R . .
O9 O 0.52327(19) 0.57020(18) 0.84383(15) 0.0371(5) Uani 1 1 d . . .
H9A H 0.5125 0.5621 0.7838 0.056 Uiso 1 1 calc R . .
O10 O 0.6495(2) 0.0445(2) 0.0818(2) 0.0519(6) Uani 1 1 d D . .
H10A H 0.560(3) 0.036(4) 0.095(3) 0.078 Uiso 1 1 d D . .
H10B H 0.622(4) 0.018(3) -0.001(2) 0.078 Uiso 1 1 d D . .

loop_
_atom_site_aniso_label
_atom_site_aniso_U_11
_atom_site_aniso_U_22
_atom_site_aniso_U_33
_atom_site_aniso_U_23
_atom_site_aniso_U_13
_atom_site_aniso_U_12
Eu1 0.01288(5) 0.00995(5) 0.01248(6) 0.00578(4) 0.00338(4) 0.00531(4)
S1 0.0202(3) 0.0309(3) 0.0207(3) 0.0159(3) 0.0047(2) 0.0147(2)
S2 0.0178(3) 0.0158(3) 0.0208(3) 0.0072(2) -0.0007(2) 0.0078(2)
S3 0.0307(3) 0.0133(3) 0.0261(3) 0.0073(2) 0.0119(3) 0.0093(2)
O1 0.0182(8) 0.0213(8) 0.0234(9) 0.0143(7) 0.0091(7) 0.0121(7)
O2 0.0228(9) 0.0308(10) 0.0398(11) 0.0245(9) 0.0200(8) 0.0174(8)
O3 0.0198(8) 0.0130(7) 0.0193(8) 0.0078(7) 0.0012(6) 0.0066(6)
O4 0.0267(9) 0.0122(7) 0.0175(8) 0.0046(7) -0.0015(7) 0.0043(7)
O5 0.0249(9) 0.0140(8) 0.0205(8) 0.0071(7) 0.0122(7) 0.0073(7)
O6 0.0347(10) 0.0209(9) 0.0196(9) 0.0104(7) 0.0114(8) 0.0065(8)
O7 0.0237(8) 0.0129(7) 0.0201(8) 0.0094(7) 0.0093(7) 0.0080(7)
O8 0.0268(9) 0.0131(8) 0.0201(9) 0.0082(7) 0.0118(7) 0.0069(7)
N1 0.0158(9) 0.0123(8) 0.0153(9) 0.0069(7) 0.0052(7) 0.0065(7)
N2 0.0150(9) 0.0132(8) 0.0162(9) 0.0073(7) 0.0040(7) 0.0070(7)
N3 0.0147(9) 0.0129(8) 0.0161(9) 0.0075(8) 0.0046(7) 0.0065(7)
N4 0.0166(9) 0.0127(9) 0.0153(9) 0.0077(8) 0.0035(7) 0.0056(7)
N5 0.0183(9) 0.0159(9) 0.0140(9) 0.0064(8) 0.0028(7) 0.0079(8)
N6 0.0238(10) 0.0159(9) 0.0184(10) 0.0076(8) 0.0001(8) 0.0095(8)
C1 0.0165(10) 0.0123(10) 0.0232(12) 0.0080(9) 0.0076(9) 0.0072(9)
C2 0.0199(11) 0.0167(11) 0.0184(11) 0.0089(9) 0.0082(9) 0.0096(9)
C3 0.0285(13) 0.0374(15) 0.0284(14) 0.0228(12) 0.0181(11) 0.0181(12)
C4 0.0393(15) 0.0508(17) 0.0268(14) 0.0301(14) 0.0166(12) 0.0242(14)
C5 0.0282(13) 0.0366(14) 0.0230(13) 0.0204(12) 0.0087(10) 0.0172(11)
C6 0.0195(11) 0.0159(10) 0.0156(11) 0.0082(9) 0.0051(9) 0.0090(9)
C7 0.0170(10) 0.0134(10) 0.0159(11) 0.0069(9) 0.0025(8) 0.0077(9)
C8 0.0189(11) 0.0227(12) 0.0217(12) 0.0123(10) 0.0052(9) 0.0106(9)
C9 0.0201(12) 0.0382(15) 0.0334(14) 0.0206(12) 0.0076(11) 0.0171(11)
C10 0.0226(12) 0.0440(16) 0.0417(16) 0.0278(14) 0.0163(12) 0.0211(12)
C11 0.0269(13) 0.0369(14) 0.0303(14) 0.0233(12) 0.0154(11) 0.0182(12)
C12 0.0212(11) 0.0241(12) 0.0217(12) 0.0142(10) 0.0081(9) 0.0128(10)
C13 0.0159(10) 0.0164(10) 0.0187(11) 0.0087(9) 0.0057(9) 0.0098(9)
C14 0.0168(10) 0.0129(10) 0.0169(11) 0.0080(9) 0.0045(8) 0.0047(8)
C15 0.0172(10) 0.0130(10) 0.0179(11) 0.0075(9) 0.0046(9) 0.0057(9)
C16 0.0243(12) 0.0129(10) 0.0244(12) 0.0081(10) 0.0036(10) 0.0075(9)
C17 0.0336(14) 0.0145(11) 0.0333(14) 0.0109(11) -0.0004(11) 0.0114(10)
C18 0.0258(12) 0.0182(11) 0.0276(13) 0.0105(10) -0.0031(10) 0.0101(10)
C19 0.0171(10) 0.0136(10) 0.0181(11) 0.0081(9) 0.0039(9) 0.0064(9)
C20 0.0160(10) 0.0165(10) 0.0149(10) 0.0082(9) 0.0035(8) 0.0074(9)
C21 0.0190(11) 0.0165(11) 0.0172(11) 0.0074(9) 0.0040(9) 0.0074(9)
C22 0.0202(12) 0.0223(12) 0.0226(12) 0.0067(10) -0.0003(10) 0.0076(10)
C23 0.0227(12) 0.0187(12) 0.0198(12) 0.0034(10) 0.0012(10) 0.0031(10)
C24 0.0278(12) 0.0141(11) 0.0195(12) 0.0066(9) 0.0071(10) 0.0071(10)
C25 0.0236(12) 0.0160(11) 0.0173(11) 0.0088(9) 0.0054(9) 0.0089(9)
C26 0.0163(10) 0.0154(10) 0.0132(10) 0.0069(9) 0.0045(8) 0.0051(9)
C27 0.0187(11) 0.0179(11) 0.0172(11) 0.0075(9) 0.0053(9) 0.0066(9)
C28 0.0203(11) 0.0180(11) 0.0130(10) 0.0063(9) 0.0037(9) 0.0085(9)
C29 0.0228(12) 0.0250(12) 0.0165(11) 0.0090(10) 0.0073(9) 0.0112(10)
C30 0.0297(13) 0.0288(13) 0.0193(12) 0.0097(10) 0.0086(10) 0.0201(11)
C31 0.0298(13) 0.0215(12) 0.0194(12) 0.0083(10) 0.0044(10) 0.0168(10)
C32 0.0219(11) 0.0170(11) 0.0152(11) 0.0067(9) 0.0007(9) 0.0097(9)
C33 0.0229(11) 0.0173(11) 0.0136(11) 0.0053(9) -0.0010(9) 0.0093(9)
C34 0.0227(11) 0.0177(11) 0.0164(11) 0.0084(9) -0.0006(9) 0.0084(9)
C35 0.0276(13) 0.0191(11) 0.0241(12) 0.0122(10) 0.0006(10) 0.0104(10)
C36 0.0291(13) 0.0186(11) 0.0264(13) 0.0137(10) 0.0013(10) 0.0060(10)
C37 0.0357(15) 0.0263(13) 0.0296(14) 0.0151(12) 0.0117(12) 0.0104(12)
C38 0.0395(15) 0.0205(12) 0.0309(15) 0.0097(11) 0.0154(12) 0.0122(12)
C39 0.0272(13) 0.0164(11) 0.0208(12) 0.0078(10) 0.0037(10) 0.0069(10)
C40 0.0494(18) 0.0346(16) 0.0347(16) 0.0091(13) -0.0050(14) 0.0221(14)
C41 0.055(2) 0.0481(19) 0.0419(18) 0.0297(16) 0.0140(15) 0.0283(16)
O9 0.0462(12) 0.0431(12) 0.0237(10) 0.0125(9) 0.0062(9) 0.0283(10)
O10 0.0479(14) 0.0556(15) 0.0431(14) 0.0251(12) 0.0077(11) 0.0162(12)

loop_
_atom_type_symbol
_atom_type_description
_atom_type_scat_dispersion_real
_atom_type_scat_dispersion_imag
_atom_type_scat_source
C C 0.0033 0.0016 'International Tables Vol C Tables 4.2.6.8 and 6.1.1.4'
H H 0.0000 0.0000 'International Tables Vol C Tables 4.2.6.8 and 6.1.1.4'
N N 0.0061 0.0033 'International Tables Vol C Tables 4.2.6.8 and 6.1.1.4'
O O 0.0106 0.0060 'International Tables Vol C Tables 4.2.6.8 and 6.1.1.4'
S S 0.1246 0.1234 'International Tables Vol C Tables 4.2.6.8 and 6.1.1.4'
Eu Eu -0.1578 3.6682 'International Tables Vol C Tables 4.2.6.8 and 6.1.1.4'

loop_
_geom_angle_atom_site_label_1
_geom_angle_atom_site_label_2
_geom_angle_atom_site_label_3
_geom_angle
_geom_angle_site_symmetry_1
_geom_angle_site_symmetry_3
_geom_angle_publ_flag
O5 Eu1 O1 134.50(6) . . ?
O5 Eu1 O3 136.59(6) . . ?
O1 Eu1 O3 88.29(6) . . ?
O5 Eu1 O8 63.96(6) . . ?
O1 Eu1 O8 75.35(6) . . ?
O3 Eu1 O8 141.65(6) . . ?
O5 Eu1 O7 69.10(5) . . ?
O1 Eu1 O7 141.07(5) . . ?
O3 Eu1 O7 81.02(6) . . ?
O8 Eu1 O7 132.32(6) . . ?
O5 Eu1 N3 127.68(6) . . ?
O1 Eu1 N3 71.48(6) . . ?
O3 Eu1 N3 64.10(6) . . ?
O8 Eu1 N3 136.76(6) . . ?
O7 Eu1 N3 70.16(6) . . ?
O5 Eu1 N1 114.63(6) . . ?
O1 Eu1 N1 64.29(6) . . ?
O3 Eu1 N1 72.73(6) . . ?
O8 Eu1 N1 68.92(6) . . ?
O7 Eu1 N1 143.26(6) . . ?
N3 Eu1 N1 117.68(6) . . ?
O5 Eu1 N2 74.15(6) . . ?
O1 Eu1 N2 126.10(6) . . ?
O3 Eu1 N2 73.19(5) . . ?
O8 Eu1 N2 88.67(6) . . ?
O7 Eu1 N2 86.37(6) . . ?
N3 Eu1 N2 133.52(6) . . ?
N1 Eu1 N2 61.92(6) . . ?
O5 Eu1 N4 79.63(6) . . ?
O1 Eu1 N4 76.01(6) . . ?
O3 Eu1 N4 126.73(5) . . ?
O8 Eu1 N4 83.13(6) . . ?
O7 Eu1 N4 80.80(6) . . ?
N3 Eu1 N4 62.63(6) . . ?
N1 Eu1 N4 135.68(6) . . ?
N2 Eu1 N4 153.51(6) . . ?
C8 S1 C7 89.06(11) . . ?
C21 S2 C20 89.14(11) . . ?
C39 S3 C33 88.88(12) . . ?
C1 O1 Eu1 127.09(14) . . ?
C14 O3 Eu1 127.26(14) . . ?
C27 O5 Eu1 154.14(15) . . ?
Eu1 O7 H7A 130.9(18) . . ?
Eu1 O7 H7B 120.1(17) . . ?
H7A O7 H7B 109(2) . . ?
Eu1 O8 H8A 110.3(19) . . ?
Eu1 O8 H8B 133.6(18) . . ?
H8A O8 H8B 114(2) . . ?
C2 N1 C6 118.3(2) . . ?
C2 N1 Eu1 117.13(14) . . ?
C6 N1 Eu1 124.35(15) . . ?
C7 N2 C13 109.87(18) . . ?
C7 N2 Eu1 116.78(14) . . ?
C13 N2 Eu1 133.33(14) . . ?
C19 N3 C15 118.50(19) . . ?
C19 N3 Eu1 123.81(14) . . ?
C15 N3 Eu1 117.69(14) . . ?
C20 N4 C26 109.77(18) . . ?
C20 N4 Eu1 115.49(14) . . ?
C26 N4 Eu1 134.03(14) . . ?
C28 N5 C32 117.5(2) . . ?
C33 N6 C34 109.6(2) . . ?
O2 C1 O1 126.3(2) . . ?
O2 C1 C2 117.5(2) . . ?
O1 C1 C2 116.2(2) . . ?
N1 C2 C3 122.6(2) . . ?
N1 C2 C1 114.8(2) . . ?
C3 C2 C1 122.6(2) . . ?
C4 C3 C2 118.7(2) . . ?
C4 C3 H3 120.7 . . ?
C2 C3 H3 120.7 . . ?
C3 C4 C5 119.2(2) . . ?
C3 C4 H4 120.4 . . ?
C5 C4 H4 120.4 . . ?
C4 C5 C6 118.5(2) . . ?
C4 C5 H5 120.8 . . ?
C6 C5 H5 120.8 . . ?
N1 C6 C5 122.7(2) . . ?
N1 C6 C7 114.3(2) . . ?
C5 C6 C7 123.0(2) . . ?
N2 C7 C6 122.5(2) . . ?
N2 C7 S1 116.72(17) . . ?
C6 C7 S1 120.82(17) . . ?
C9 C8 C13 122.6(2) . . ?
C9 C8 S1 127.8(2) . . ?
C13 C8 S1 109.61(17) . . ?
C10 C9 C8 117.5(2) . . ?
C10 C9 H9 121.2 . . ?
C8 C9 H9 121.2 . . ?
C9 C10 C11 121.0(2) . . ?
C9 C10 H10 119.5 . . ?
C11 C10 H10 119.5 . . ?
C12 C11 C10 121.4(2) . . ?
C12 C11 H11 119.3 . . ?
C10 C11 H11 119.3 . . ?
C11 C12 C13 118.8(2) . . ?
C11 C12 H12 120.6 . . ?
C13 C12 H12 120.6 . . ?
N2 C13 C12 126.6(2) . . ?
N2 C13 C8 114.7(2) . . ?
C12 C13 C8 118.7(2) . . ?
O4 C14 O3 125.8(2) . . ?
O4 C14 C15 118.0(2) . . ?
O3 C14 C15 116.20(19) . . ?
N3 C15 C16 122.6(2) . . ?
N3 C15 C14 114.48(19) . . ?
C16 C15 C14 122.9(2) . . ?
C17 C16 C15 118.7(2) . . ?
C17 C16 H16 120.6 . . ?
C15 C16 H16 120.6 . . ?
C16 C17 C18 119.1(2) . . ?
C16 C17 H17 120.4 . . ?
C18 C17 H17 120.4 . . ?
C17 C18 C19 118.8(2) . . ?
C17 C18 H18 120.6 . . ?
C19 C18 H18 120.6 . . ?
N3 C19 C18 122.2(2) . . ?
N3 C19 C20 114.96(19) . . ?
C18 C19 C20 122.8(2) . . ?
N4 C20 C19 122.91(19) . . ?
N4 C20 S2 116.65(16) . . ?
C19 C20 S2 120.32(16) . . ?
C22 C21 C26 122.3(2) . . ?
C22 C21 S2 127.77(19) . . ?
C26 C21 S2 109.93(16) . . ?
C23 C22 C21 117.4(2) . . ?
C23 C22 H22 121.3 . . ?
C21 C22 H22 121.3 . . ?
C22 C23 C24 121.0(2) . . ?
C22 C23 H23 119.5 . . ?
C24 C23 H23 119.5 . . ?
C25 C24 C23 121.6(2) . . ?
C25 C24 H24 119.2 . . ?
C23 C24 H24 119.2 . . ?
C24 C25 C26 118.3(2) . . ?
C24 C25 H25 120.9 . . ?
C26 C25 H25 120.9 . . ?
C25 C26 N4 126.1(2) . . ?
C25 C26 C21 119.4(2) . . ?
N4 C26 C21 114.5(2) . . ?
O6 C27 O5 124.9(2) . . ?
O6 C27 C28 119.6(2) . . ?
O5 C27 C28 115.6(2) . . ?
N5 C28 C29 123.1(2) . . ?
N5 C28 C27 115.1(2) . . ?
C29 C28 C27 121.8(2) . . ?
C28 C29 C30 118.6(2) . . ?
C28 C29 H29 120.7 . . ?
C30 C29 H29 120.7 . . ?
C31 C30 C29 118.9(2) . . ?
C31 C30 H30 120.5 . . ?
C29 C30 H30 120.5 . . ?
C30 C31 C32 118.7(2) . . ?
C30 C31 H31 120.7 . . ?
C32 C31 H31 120.7 . . ?
N5 C32 C31 123.1(2) . . ?
N5 C32 C33 114.6(2) . . ?
C31 C32 C33 122.3(2) . . ?
N6 C33 C32 125.2(2) . . ?
N6 C33 S3 116.81(19) . . ?
C32 C33 S3 118.00(17) . . ?
N6 C34 C35 125.4(2) . . ?
N6 C34 C39 115.5(2) . . ?
C35 C34 C39 119.1(2) . . ?
C36 C35 C34 119.0(2) . . ?
C36 C35 H35 120.5 . . ?
C34 C35 H35 120.5 . . ?
C35 C36 C37 121.4(2) . . ?
C35 C36 H36 119.3 . . ?
C37 C36 H36 119.3 . . ?
C38 C37 C36 120.6(3) . . ?
C38 C37 H37 119.7 . . ?
C36 C37 H37 119.7 . . ?
C37 C38 C39 117.8(3) . . ?
C37 C38 H38 121.1 . . ?
C39 C38 H38 121.1 . . ?
C38 C39 C34 122.0(2) . . ?
C38 C39 S3 128.8(2) . . ?
C34 C39 S3 109.20(19) . . ?
C41 C40 H40A 109.5 . . ?
C41 C40 H40B 109.5 . . ?
H40A C40 H40B 109.5 . . ?
C41 C40 H40C 109.5 . . ?
H40A C40 H40C 109.5 . . ?
H40B C40 H40C 109.5 . . ?
O9 C41 C40 111.6(3) . . ?
O9 C41 H41A 109.3 . . ?
C40 C41 H41A 109.3 . . ?
O9 C41 H41B 109.3 . . ?
C40 C41 H41B 109.3 . . ?
H41A C41 H41B 108.0 . . ?
C41 O9 H9A 109.5 . . ?
H10A O10 H10B 94(2) . . ?

loop_
_geom_bond_atom_site_label_1
_geom_bond_atom_site_label_2
_geom_bond_distance
_geom_bond_site_symmetry_2
_geom_bond_publ_flag
Eu1 O5 2.3651(16) . ?
Eu1 O1 2.3729(16) . ?
Eu1 O3 2.3790(16) . ?
Eu1 O8 2.4311(16) . ?
Eu1 O7 2.4488(17) . ?
Eu1 N3 2.5823(18) . ?
Eu1 N1 2.5922(19) . ?
Eu1 N2 2.7197(18) . ?
Eu1 N4 2.7282(19) . ?
S1 C8 1.736(3) . ?
S1 C7 1.740(2) . ?
S2 C21 1.733(2) . ?
S2 C20 1.739(2) . ?
S3 C39 1.740(3) . ?
S3 C33 1.746(2) . ?
O1 C1 1.273(3) . ?
O2 C1 1.244(3) . ?
O3 C14 1.265(3) . ?
O4 C14 1.252(3) . ?
O5 C27 1.259(3) . ?
O6 C27 1.258(3) . ?
O7 H7A 0.92(2) . ?
O7 H7B 0.93(2) . ?
O8 H8A 0.89(2) . ?
O8 H8B 0.92(2) . ?
N1 C2 1.344(3) . ?
N1 C6 1.346(3) . ?
N2 C7 1.311(3) . ?
N2 C13 1.401(3) . ?
N3 C19 1.345(3) . ?
N3 C15 1.346(3) . ?
N4 C20 1.313(3) . ?
N4 C26 1.408(3) . ?
N5 C28 1.349(3) . ?
N5 C32 1.349(3) . ?
N6 C33 1.305(3) . ?
N6 C34 1.396(3) . ?
C1 C2 1.520(3) . ?
C2 C3 1.393(3) . ?
C3 C4 1.389(4) . ?
C3 H3 0.9500 . ?
C4 C5 1.391(4) . ?
C4 H4 0.9500 . ?
C5 C6 1.393(3) . ?
C5 H5 0.9500 . ?
C6 C7 1.473(3) . ?
C8 C9 1.400(3) . ?
C8 C13 1.413(3) . ?
C9 C10 1.379(4) . ?
C9 H9 0.9500 . ?
C10 C11 1.403(4) . ?
C10 H10 0.9500 . ?
C11 C12 1.390(3) . ?
C11 H11 0.9500 . ?
C12 C13 1.402(3) . ?
C12 H12 0.9500 . ?
C14 C15 1.519(3) . ?
C15 C16 1.393(3) . ?
C16 C17 1.389(3) . ?
C16 H16 0.9500 . ?
C17 C18 1.389(3) . ?
C17 H17 0.9500 . ?
C18 C19 1.400(3) . ?
C18 H18 0.9500 . ?
C19 C20 1.477(3) . ?
C21 C22 1.406(3) . ?
C21 C26 1.410(3) . ?
C22 C23 1.384(4) . ?
C22 H22 0.9500 . ?
C23 C24 1.409(4) . ?
C23 H23 0.9500 . ?
C24 C25 1.392(3) . ?
C24 H24 0.9500 . ?
C25 C26 1.407(3) . ?
C25 H25 0.9500 . ?
C27 C28 1.524(3) . ?
C28 C29 1.395(3) . ?
C29 C30 1.400(3) . ?
C29 H29 0.9500 . ?
C30 C31 1.385(4) . ?
C30 H30 0.9500 . ?
C31 C32 1.400(3) . ?
C31 H31 0.9500 . ?
C32 C33 1.477(3) . ?
C34 C35 1.408(3) . ?
C34 C39 1.408(3) . ?
C35 C36 1.379(4) . ?
C35 H35 0.9500 . ?
C36 C37 1.407(4) . ?
C36 H36 0.9500 . ?
C37 C38 1.391(4) . ?
C37 H37 0.9500 . ?
C38 C39 1.398(4) . ?
C38 H38 0.9500 . ?
C40 C41 1.500(5) . ?
C40 H40A 0.9800 . ?
C40 H40B 0.9800 . ?
C40 H40C 0.9800 . ?
C41 O9 1.430(4) . ?
C41 H41A 0.9900 . ?
C41 H41B 0.9900 . ?
O9 H9A 0.8400 . ?
O10 H10A 1.08(2) . ?
O10 H10B 1.09(2) . ?

loop_
_geom_hbond_atom_site_label_D
_geom_hbond_atom_site_label_H
_geom_hbond_atom_site_label_A
_geom_hbond_distance_DH
_geom_hbond_distance_HA
_geom_hbond_distance_DA
_geom_hbond_angle_DHA
_geom_hbond_site_symmetry_A
O7 H7A O4 0.92(2) 1.78(2) 2.690(2) 174(3) 2_666
O7 H7B O6 0.93(2) 2.03(2) 2.868(2) 150(2) .
O8 H8A N5 0.89(2) 2.51(2) 3.395(3) 175(3) .
O8 H8A S3 0.89(2) 2.77(3) 3.2608(18) 117(2) .
O8 H8B O2 0.92(2) 1.73(2) 2.640(2) 170(3) 2_556
O9 H9A O4 0.84 1.97 2.802(3) 173.9 .
O10 H10A O6 1.08(2) 1.87(2) 2.946(3) 175(4) .
O10 H10B O6 1.09(2) 1.68(2) 2.768(3) 174(4) 2_655

loop_
_geom_torsion_atom_site_label_1
_geom_torsion_atom_site_label_2
_geom_torsion_atom_site_label_3
_geom_torsion_atom_site_label_4
_geom_torsion
_geom_torsion_site_symmetry_1
_geom_torsion_site_symmetry_2
_geom_torsion_site_symmetry_3
_geom_torsion_site_symmetry_4
_geom_torsion_publ_flag
O5 Eu1 O1 C1 94.23(19) . . . . ?
O3 Eu1 O1 C1 -77.49(18) . . . . ?
O8 Eu1 O1 C1 67.47(17) . . . . ?
O7 Eu1 O1 C1 -150.90(16) . . . . ?
N3 Eu1 O1 C1 -140.69(18) . . . . ?
N1 Eu1 O1 C1 -5.87(17) . . . . ?
N2 Eu1 O1 C1 -9.8(2) . . . . ?
N4 Eu1 O1 C1 153.90(18) . . . . ?
O5 Eu1 O3 C14 122.35(18) . . . . ?
O1 Eu1 O3 C14 -66.24(19) . . . . ?
O8 Eu1 O3 C14 -129.79(18) . . . . ?
O7 Eu1 O3 C14 76.20(19) . . . . ?
N3 Eu1 O3 C14 3.96(18) . . . . ?
N1 Eu1 O3 C14 -129.8(2) . . . . ?
N2 Eu1 O3 C14 165.1(2) . . . . ?
N4 Eu1 O3 C14 4.9(2) . . . . ?
O1 Eu1 O5 C27 139.4(3) . . . . ?
O3 Eu1 O5 C27 -52.6(4) . . . . ?
O8 Eu1 O5 C27 168.4(4) . . . . ?
O7 Eu1 O5 C27 -3.0(4) . . . . ?
N3 Eu1 O5 C27 38.1(4) . . . . ?
N1 Eu1 O5 C27 -143.2(4) . . . . ?
N2 Eu1 O5 C27 -95.1(4) . . . . ?
N4 Eu1 O5 C27 81.1(4) . . . . ?
O5 Eu1 N1 C2 -124.03(15) . . . . ?
O1 Eu1 N1 C2 5.39(14) . . . . ?
O3 Eu1 N1 C2 102.00(16) . . . . ?
O8 Eu1 N1 C2 -77.99(16) . . . . ?
O7 Eu1 N1 C2 148.37(14) . . . . ?
N3 Eu1 N1 C2 54.81(17) . . . . ?
N2 Eu1 N1 C2 -178.22(17) . . . . ?
N4 Eu1 N1 C2 -23.31(19) . . . . ?
O5 Eu1 N1 C6 50.87(18) . . . . ?
O1 Eu1 N1 C6 -179.71(18) . . . . ?
O3 Eu1 N1 C6 -83.11(17) . . . . ?
O8 Eu1 N1 C6 96.90(17) . . . . ?
O7 Eu1 N1 C6 -36.7(2) . . . . ?
N3 Eu1 N1 C6 -130.29(16) . . . . ?
N2 Eu1 N1 C6 -3.32(16) . . . . ?
N4 Eu1 N1 C6 151.59(15) . . . . ?
O5 Eu1 N2 C7 -129.05(16) . . . . ?
O1 Eu1 N2 C7 4.96(17) . . . . ?
O3 Eu1 N2 C7 79.96(15) . . . . ?
O8 Eu1 N2 C7 -65.78(15) . . . . ?
O7 Eu1 N2 C7 161.66(15) . . . . ?
N3 Eu1 N2 C7 103.60(16) . . . . ?
N1 Eu1 N2 C7 0.93(14) . . . . ?
N4 Eu1 N2 C7 -137.44(16) . . . . ?
O5 Eu1 N2 C13 53.08(18) . . . . ?
O1 Eu1 N2 C13 -172.91(17) . . . . ?
O3 Eu1 N2 C13 -97.92(19) . . . . ?
O8 Eu1 N2 C13 116.35(19) . . . . ?
O7 Eu1 N2 C13 -16.21(18) . . . . ?
N3 Eu1 N2 C13 -74.3(2) . . . . ?
N1 Eu1 N2 C13 -176.9(2) . . . . ?
N4 Eu1 N2 C13 44.7(2) . . . . ?
O5 Eu1 N3 C19 48.98(19) . . . . ?
O1 Eu1 N3 C19 -83.50(18) . . . . ?
O3 Eu1 N3 C19 179.17(19) . . . . ?
O8 Eu1 N3 C19 -41.7(2) . . . . ?
O7 Eu1 N3 C19 89.70(18) . . . . ?
N1 Eu1 N3 C19 -129.69(17) . . . . ?
N2 Eu1 N3 C19 153.91(16) . . . . ?
N4 Eu1 N3 C19 -0.03(16) . . . . ?
O5 Eu1 N3 C15 -130.77(16) . . . . ?
O1 Eu1 N3 C15 96.75(17) . . . . ?
O3 Eu1 N3 C15 -0.58(15) . . . . ?
O8 Eu1 N3 C15 138.55(15) . . . . ?
O7 Eu1 N3 C15 -90.05(16) . . . . ?
N1 Eu1 N3 C15 50.56(18) . . . . ?
N2 Eu1 N3 C15 -25.8(2) . . . . ?
N4 Eu1 N3 C15 -179.78(18) . . . . ?
O5 Eu1 N4 C20 -145.23(17) . . . . ?
O1 Eu1 N4 C20 73.51(16) . . . . ?
O3 Eu1 N4 C20 -3.53(19) . . . . ?
O8 Eu1 N4 C20 150.07(17) . . . . ?
O7 Eu1 N4 C20 -74.98(16) . . . . ?
N3 Eu1 N4 C20 -2.63(15) . . . . ?
N1 Eu1 N4 C20 100.00(17) . . . . ?
N2 Eu1 N4 C20 -137.02(16) . . . . ?
O5 Eu1 N4 C26 45.64(19) . . . . ?
O1 Eu1 N4 C26 -95.6(2) . . . . ?
O3 Eu1 N4 C26 -172.65(18) . . . . ?
O8 Eu1 N4 C26 -19.1(2) . . . . ?
O7 Eu1 N4 C26 115.9(2) . . . . ?
N3 Eu1 N4 C26 -171.7(2) . . . . ?
N1 Eu1 N4 C26 -69.1(2) . . . . ?
N2 Eu1 N4 C26 53.9(3) . . . . ?
Eu1 O1 C1 O2 -175.87(17) . . . . ?
Eu1 O1 C1 C2 5.5(3) . . . . ?
C6 N1 C2 C3 0.3(3) . . . . ?
Eu1 N1 C2 C3 175.53(18) . . . . ?
C6 N1 C2 C1 179.74(18) . . . . ?
Eu1 N1 C2 C1 -5.0(2) . . . . ?
O2 C1 C2 N1 -178.4(2) . . . . ?
O1 C1 C2 N1 0.4(3) . . . . ?
O2 C1 C2 C3 1.0(3) . . . . ?
O1 C1 C2 C3 179.8(2) . . . . ?
N1 C2 C3 C4 -0.3(4) . . . . ?
C1 C2 C3 C4 -179.6(2) . . . . ?
C2 C3 C4 C5 0.1(4) . . . . ?
C3 C4 C5 C6 0.0(4) . . . . ?
C2 N1 C6 C5 -0.2(3) . . . . ?
Eu1 N1 C6 C5 -175.06(17) . . . . ?
C2 N1 C6 C7 179.89(19) . . . . ?
Eu1 N1 C6 C7 5.1(3) . . . . ?
C4 C5 C6 N1 0.1(4) . . . . ?
C4 C5 C6 C7 179.9(2) . . . . ?
C13 N2 C7 C6 179.50(19) . . . . ?
Eu1 N2 C7 C6 1.1(3) . . . . ?
C13 N2 C7 S1 0.0(2) . . . . ?
Eu1 N2 C7 S1 -178.32(9) . . . . ?
N1 C6 C7 N2 -3.9(3) . . . . ?
C5 C6 C7 N2 176.2(2) . . . . ?
N1 C6 C7 S1 175.50(15) . . . . ?
C5 C6 C7 S1 -4.4(3) . . . . ?
C8 S1 C7 N2 0.66(18) . . . . ?
C8 S1 C7 C6 -178.81(19) . . . . ?
C7 S1 C8 C9 179.5(2) . . . . ?
C7 S1 C8 C13 -1.12(18) . . . . ?
C13 C8 C9 C10 -0.1(4) . . . . ?
S1 C8 C9 C10 179.3(2) . . . . ?
C8 C9 C10 C11 -0.6(4) . . . . ?
C9 C10 C11 C12 0.7(4) . . . . ?
C10 C11 C12 C13 0.0(4) . . . . ?
C7 N2 C13 C12 179.2(2) . . . . ?
Eu1 N2 C13 C12 -2.8(3) . . . . ?
C7 N2 C13 C8 -1.0(3) . . . . ?
Eu1 N2 C13 C8 177.02(15) . . . . ?
C11 C12 C13 N2 179.1(2) . . . . ?
C11 C12 C13 C8 -0.7(3) . . . . ?
C9 C8 C13 N2 -179.1(2) . . . . ?
S1 C8 C13 N2 1.4(3) . . . . ?
C9 C8 C13 C12 0.7(4) . . . . ?
S1 C8 C13 C12 -178.71(18) . . . . ?
Eu1 O3 C14 O4 173.05(17) . . . . ?
Eu1 O3 C14 C15 -6.4(3) . . . . ?
C19 N3 C15 C16 -0.6(3) . . . . ?
Eu1 N3 C15 C16 179.13(18) . . . . ?
C19 N3 C15 C14 178.4(2) . . . . ?
Eu1 N3 C15 C14 -1.9(2) . . . . ?
O4 C14 C15 N3 -174.5(2) . . . . ?
O3 C14 C15 N3 5.0(3) . . . . ?
O4 C14 C15 C16 4.5(3) . . . . ?
O3 C14 C15 C16 -176.0(2) . . . . ?
N3 C15 C16 C17 0.0(4) . . . . ?
C14 C15 C16 C17 -178.9(2) . . . . ?
C15 C16 C17 C18 0.6(4) . . . . ?
C16 C17 C18 C19 -0.4(4) . . . . ?
C15 N3 C19 C18 0.8(3) . . . . ?
Eu1 N3 C19 C18 -178.98(18) . . . . ?
C15 N3 C19 C20 -177.9(2) . . . . ?
Eu1 N3 C19 C20 2.4(3) . . . . ?
C17 C18 C19 N3 -0.2(4) . . . . ?
C17 C18 C19 C20 178.3(2) . . . . ?
C26 N4 C20 C19 176.9(2) . . . . ?
Eu1 N4 C20 C19 5.2(3) . . . . ?
C26 N4 C20 S2 0.9(3) . . . . ?
Eu1 N4 C20 S2 -170.83(10) . . . . ?
N3 C19 C20 N4 -5.2(3) . . . . ?
C18 C19 C20 N4 176.1(2) . . . . ?
N3 C19 C20 S2 170.68(17) . . . . ?
C18 C19 C20 S2 -8.0(3) . . . . ?
C21 S2 C20 N4 0.0(2) . . . . ?
C21 S2 C20 C19 -176.1(2) . . . . ?
C20 S2 C21 C22 177.8(2) . . . . ?
C20 S2 C21 C26 -0.94(18) . . . . ?
C26 C21 C22 C23 0.4(4) . . . . ?
S2 C21 C22 C23 -178.1(2) . . . . ?
C21 C22 C23 C24 -1.6(4) . . . . ?
C22 C23 C24 C25 0.6(4) . . . . ?
C23 C24 C25 C26 1.5(4) . . . . ?
C24 C25 C26 N4 176.1(2) . . . . ?
C24 C25 C26 C21 -2.6(3) . . . . ?
C20 N4 C26 C25 179.7(2) . . . . ?
Eu1 N4 C26 C25 -10.8(4) . . . . ?
C20 N4 C26 C21 -1.6(3) . . . . ?
Eu1 N4 C26 C21 167.94(15) . . . . ?
C22 C21 C26 C25 1.7(4) . . . . ?
S2 C21 C26 C25 -179.53(18) . . . . ?
C22 C21 C26 N4 -177.1(2) . . . . ?
S2 C21 C26 N4 1.7(3) . . . . ?
Eu1 O5 C27 O6 -1.5(5) . . . . ?
Eu1 O5 C27 C28 177.9(3) . . . . ?
C32 N5 C28 C29 -1.4(3) . . . . ?
C32 N5 C28 C27 179.68(19) . . . . ?
O6 C27 C28 N5 -160.4(2) . . . . ?
O5 C27 C28 N5 20.2(3) . . . . ?
O6 C27 C28 C29 20.7(3) . . . . ?
O5 C27 C28 C29 -158.8(2) . . . . ?
N5 C28 C29 C30 -0.4(4) . . . . ?
C27 C28 C29 C30 178.5(2) . . . . ?
C28 C29 C30 C31 1.7(4) . . . . ?
C29 C30 C31 C32 -1.1(4) . . . . ?
C28 N5 C32 C31 1.9(3) . . . . ?
C28 N5 C32 C33 -179.00(19) . . . . ?
C30 C31 C32 N5 -0.7(4) . . . . ?
C30 C31 C32 C33 -179.7(2) . . . . ?
C34 N6 C33 C32 179.1(2) . . . . ?
C34 N6 C33 S3 -0.1(2) . . . . ?
N5 C32 C33 N6 -178.9(2) . . . . ?
C31 C32 C33 N6 0.2(4) . . . . ?
N5 C32 C33 S3 0.3(3) . . . . ?
C31 C32 C33 S3 179.35(18) . . . . ?
C39 S3 C33 N6 0.69(19) . . . . ?
C39 S3 C33 C32 -178.54(19) . . . . ?
C33 N6 C34 C35 178.0(2) . . . . ?
C33 N6 C34 C39 -0.8(3) . . . . ?
N6 C34 C35 C36 -179.8(2) . . . . ?
C39 C34 C35 C36 -1.1(3) . . . . ?
C34 C35 C36 C37 0.0(4) . . . . ?
C35 C36 C37 C38 0.8(4) . . . . ?
C36 C37 C38 C39 -0.4(4) . . . . ?
C37 C38 C39 C34 -0.7(4) . . . . ?
C37 C38 C39 S3 178.1(2) . . . . ?
N6 C34 C39 C38 -179.7(2) . . . . ?
C35 C34 C39 C38 1.4(4) . . . . ?
N6 C34 C39 S3 1.3(3) . . . . ?
C35 C34 C39 S3 -177.57(18) . . . . ?
C33 S3 C39 C38 -180.0(3) . . . . ?
C33 S3 C39 C34 -1.04(18) . . . . ?
